data_4089058
loop_
_publ_author_name
'Hettmanczyk, Lara'
'Schulze, Dennis'
'Suntrup, Lisa'
'Sarkar, Biprajit'

_publ_section_title
;
 Mono- and Digold(I) Complexes with Mesoionic Carbenes: Structural
 Characterization and Use in Catalytic Silver-Free Oxazoline Formation
;
_journal_issue 22
_journal_name_full Organometallics
_journal_page_first 3828
_journal_paper_doi 10.1021/acs.organomet.6b00675
_journal_volume 35
_journal_year 2016
_chemical_formula_sum 'C30 H40 Au2 Cl2 N6'
_chemical_formula_weight 949.51
_space_group_IT_number 14
_space_group_name_Hall '-P 2ybc'
_space_group_name_H-M_alt 'P 1 21/c 1'
_symmetry_cell_setting monoclinic
_symmetry_space_group_name_H-M 'P 1 21/c 1'
_atom_sites_solution_hydrogens geom
_atom_sites_solution_primary direct
_atom_sites_solution_secondary difmap
_audit_creation_method SHELXL-97
_cell_angle_alpha 90.00
_cell_angle_beta 91.597(6)
_cell_angle_gamma 90.00
_cell_formula_units_Z 4
_cell_length_a 13.423(4)
_cell_length_b 16.260(4)
_cell_length_c 15.290(4)
_cell_measurement_reflns_used 3958
_cell_measurement_temperature 140(2)
_cell_measurement_theta_max 25.15
_cell_measurement_theta_min 1.52
_cell_volume 3335.9(16)
_computing_structure_refinement 'SHELXL-97 (Sheldrick, 2008)'
_diffrn_ambient_temperature 140(2)
_diffrn_measured_fraction_theta_full 0.995
_diffrn_measured_fraction_theta_max 0.995
_diffrn_measurement_device_type 'Bruker Smart AXS'
_diffrn_measurement_method 'omega scans'
_diffrn_radiation_monochromator graphite
_diffrn_radiation_source 'fine-focus sealed tube'
_diffrn_radiation_type MoK\a
_diffrn_radiation_wavelength 0.71073
_diffrn_reflns_av_R_equivalents 0.1013
_diffrn_reflns_av_sigmaI/netI 0.0813
_diffrn_reflns_limit_h_max 16
_diffrn_reflns_limit_h_min -15
_diffrn_reflns_limit_k_max 19
_diffrn_reflns_limit_k_min -19
_diffrn_reflns_limit_l_max 18
_diffrn_reflns_limit_l_min -18
_diffrn_reflns_number 26968
_diffrn_reflns_theta_full 25.15
_diffrn_reflns_theta_max 25.15
_diffrn_reflns_theta_min 1.52
_exptl_absorpt_coefficient_mu 8.974
_exptl_absorpt_correction_T_max 0.7452
_exptl_absorpt_correction_T_min 0.4390
_exptl_absorpt_correction_type multi-scan
_exptl_absorpt_process_details 'Blessing, 1995'
_exptl_crystal_colour white
_exptl_crystal_density_diffrn 1.891
_exptl_crystal_density_method 'not measured'
_exptl_crystal_description needle
_exptl_crystal_F_000 1816
_exptl_crystal_size_max 0.33
_exptl_crystal_size_mid 0.06
_exptl_crystal_size_min 0.05
_refine_diff_density_max 1.553
_refine_diff_density_min -1.484
_refine_diff_density_rms 0.281
_refine_ls_extinction_method none
_refine_ls_goodness_of_fit_ref 1.052
_refine_ls_hydrogen_treatment constr
_refine_ls_matrix_type full
_refine_ls_number_parameters 363
_refine_ls_number_reflns 5944
_refine_ls_number_restraints 0
_refine_ls_restrained_S_all 1.052
_refine_ls_R_factor_all 0.0905
_refine_ls_R_factor_gt 0.0420
_refine_ls_shift/su_max 0.001
_refine_ls_shift/su_mean 0.000
_refine_ls_structure_factor_coef Fsqd
_refine_ls_weighting_details 'calc w=1/[\s^2^(Fo^2^)+(0.0612P)^2^+0.0000P] where P=(Fo^2^+2Fc^2^)/3'
_refine_ls_weighting_scheme calc
_refine_ls_wR_factor_gt 0.0931
_refine_ls_wR_factor_ref 0.1247
_reflns_number_gt 3958
_reflns_number_total 5944
_reflns_threshold_expression >2\s(I)
_cod_data_source_file om6b00675_si_002.cif
_cod_data_source_block sar517m
_cod_original_sg_symbol_H-M P2(1)/c
_cod_database_code 4089058

loop_
_symmetry_equiv_pos_as_xyz
'x, y, z'
'-x, y+1/2, -z+1/2'
'-x, -y, -z'
'x, -y-1/2, z-1/2'

loop_
_atom_site_label
_atom_site_type_symbol
_atom_site_fract_x
_atom_site_fract_y
_atom_site_fract_z
_atom_site_U_iso_or_equiv
_atom_site_adp_type
_atom_site_occupancy
_atom_site_symmetry_multiplicity
_atom_site_calc_flag
_atom_site_refinement_flags
Au1 Au 0.87602(3) 0.32399(3) 0.60293(3) 0.01992(14) Uani 1 1 d .
Au2 Au 0.76971(3) 0.09215(3) 0.55003(3) 0.01988(14) Uani 1 1 d .
N5 N 0.6715(7) 0.2444(6) 0.3429(6) 0.022(2) Uani 1 1 d .
C35 C 0.5587(8) 0.1702(8) 0.4260(7) 0.020(3) Uani 1 1 d .
C26 C 1.1559(9) 0.4039(8) 0.5239(9) 0.031(3) Uani 1 1 d .
H23 H 1.1004 0.3854 0.4857 0.037 Uiso 1 1 calc R
C20 C 1.1250(8) 0.2637(7) 0.5872(7) 0.018(3) Uani 1 1 d .
N4 N 0.7682(7) 0.2591(6) 0.3459(6) 0.019(2) Uani 1 1 d .
C25 C 1.1364(8) 0.2033(8) 0.6518(7) 0.021(3) Uani 1 1 d .
N3 N 1.0517(6) 0.2477(6) 0.5176(6) 0.018(2) Uani 1 1 d .
N1 N 1.0019(6) 0.1949(6) 0.3996(6) 0.014(2) Uani 1 1 d .
N6 N 0.6606(7) 0.1871(6) 0.4050(6) 0.018(2) Uani 1 1 d .
C50 C 1.0111(9) 0.1549(8) 0.3142(7) 0.025(3) Uani 1 1 d .
H29A H 1.0209 0.1959 0.2701 0.037 Uiso 1 1 calc R
H29B H 0.9514 0.1245 0.3004 0.037 Uiso 1 1 calc R
H29C H 1.0671 0.1180 0.3161 0.037 Uiso 1 1 calc R
C4 C 0.8179(8) 0.2146(7) 0.4104(7) 0.019(3) Uani 1 1 d .
N2 N 1.0842(7) 0.2088(6) 0.4474(6) 0.021(2) Uani 1 1 d .
C2 C 0.9220(8) 0.2270(7) 0.4387(7) 0.016(2) Uani 1 1 d .
C27 C 1.2457(12) 0.4157(11) 0.4649(11) 0.060(5) Uani 1 1 d .
H25A H 1.2315 0.4588 0.4234 0.091 Uiso 1 1 calc R
H25B H 1.2585 0.3655 0.4343 0.091 Uiso 1 1 calc R
H25C H 1.3033 0.4304 0.5002 0.091 Uiso 1 1 calc R
C36 C 0.5090(9) 0.1077(8) 0.3795(8) 0.025(3) Uani 1 1 d .
C44 C 0.5693(9) 0.2852(8) 0.5378(8) 0.030(3) Uani 1 1 d .
H14 H 0.6398 0.2804 0.5233 0.036 Uiso 1 1 calc R
C29 C 1.0727(9) 0.1249(8) 0.6537(8) 0.029(3) Uani 1 1 d .
H26 H 1.0065 0.1386 0.6292 0.035 Uiso 1 1 calc R
C23 C 1.2665(9) 0.2894(8) 0.7161(8) 0.029(3) Uani 1 1 d .
H20 H 1.3175 0.2968 0.7577 0.034 Uiso 1 1 calc R
C40 C 0.5136(9) 0.2217(8) 0.4866(8) 0.025(3) Uani 1 1 d .
C30 C 1.0590(9) 0.0921(8) 0.7470(7) 0.025(3) Uani 1 1 d .
H28A H 1.0186 0.0434 0.7447 0.038 Uiso 1 1 calc R
H28B H 1.0270 0.1333 0.7814 0.038 Uiso 1 1 calc R
H28C H 1.1230 0.0793 0.7732 0.038 Uiso 1 1 calc R
C24 C 1.2117(9) 0.2175(8) 0.7157(8) 0.026(3) Uani 1 1 d .
H19 H 1.2248 0.1778 0.7584 0.032 Uiso 1 1 calc R
C22 C 1.2463(10) 0.3505(8) 0.6551(8) 0.031(3) Uani 1 1 d .
H21 H 1.2801 0.4003 0.6591 0.037 Uiso 1 1 calc R
C41 C 0.5603(9) 0.0486(8) 0.3197(8) 0.028(3) Uani 1 1 d .
H11 H 0.6203 0.0757 0.2987 0.033 Uiso 1 1 calc R
C42 C 0.4968(11) 0.0227(9) 0.2395(8) 0.040(4) Uani 1 1 d .
H13A H 0.5344 -0.0141 0.2041 0.060 Uiso 1 1 calc R
H13B H 0.4785 0.0705 0.2059 0.060 Uiso 1 1 calc R
H13C H 0.4377 -0.0046 0.2583 0.060 Uiso 1 1 calc R
C3 C 0.7452(8) 0.1673(7) 0.4497(7) 0.017(3) Uani 1 1 d .
C39 C 0.4119(9) 0.2110(9) 0.4967(8) 0.029(3) Uani 1 1 d .
H7 H 0.3781 0.2456 0.5341 0.035 Uiso 1 1 calc R
C37 C 0.4058(9) 0.0997(7) 0.3945(8) 0.026(3) Uani 1 1 d .
H9 H 0.3694 0.0595 0.3644 0.031 Uiso 1 1 calc R
C1 C 0.9523(9) 0.2628(7) 0.5171(8) 0.022(3) Uani 1 1 d .
C21 C 1.1750(9) 0.3380(7) 0.5870(8) 0.022(3) Uani 1 1 d .
C46 C 0.5617(11) 0.2697(10) 0.6351(10) 0.048(4) Uani 1 1 d .
H16A H 0.5991 0.3107 0.6670 0.072 Uiso 1 1 calc R
H16B H 0.5880 0.2162 0.6490 0.072 Uiso 1 1 calc R
H16C H 0.4931 0.2722 0.6510 0.072 Uiso 1 1 calc R
C43 C 0.5924(13) -0.0261(10) 0.3698(11) 0.057(5) Uani 1 1 d .
H12A H 0.6257 -0.0634 0.3316 0.086 Uiso 1 1 calc R
H12B H 0.5351 -0.0527 0.3931 0.086 Uiso 1 1 calc R
H12C H 0.6372 -0.0104 0.4169 0.086 Uiso 1 1 calc R
C51 C 0.8080(9) 0.3195(7) 0.2868(7) 0.020(3) Uani 1 1 d .
H30A H 0.7542 0.3486 0.2581 0.030 Uiso 1 1 calc R
H30B H 0.8472 0.2924 0.2439 0.030 Uiso 1 1 calc R
H30C H 0.8492 0.3577 0.3193 0.030 Uiso 1 1 calc R
C45 C 0.5364(12) 0.3712(10) 0.5154(11) 0.056(5) Uani 1 1 d .
H15A H 0.5751 0.4099 0.5496 0.084 Uiso 1 1 calc R
H15B H 0.4671 0.3775 0.5280 0.084 Uiso 1 1 calc R
H15C H 0.5459 0.3813 0.4543 0.084 Uiso 1 1 calc R
C38 C 0.3589(10) 0.1489(9) 0.4515(9) 0.037(4) Uani 1 1 d .
H8 H 0.2913 0.1417 0.4608 0.045 Uiso 1 1 calc R
C28 C 1.1253(14) 0.4843(9) 0.5611(11) 0.066(5) Uani 1 1 d .
H24A H 1.1140 0.5231 0.5146 0.098 Uiso 1 1 calc R
H24B H 1.1771 0.5043 0.6001 0.098 Uiso 1 1 calc R
H24C H 1.0651 0.4773 0.5927 0.098 Uiso 1 1 calc R
C31 C 1.1152(11) 0.0569(9) 0.5978(9) 0.044(4) Uani 1 1 d .
H27A H 1.0730 0.0093 0.6003 0.065 Uiso 1 1 calc R
H27B H 1.1809 0.0429 0.6195 0.065 Uiso 1 1 calc R
H27C H 1.1187 0.0754 0.5384 0.065 Uiso 1 1 calc R
Cl1 Cl 0.7861(2) 0.3997(2) 0.6988(2) 0.0294(7) Uani 1 1 d .
Cl2 Cl 0.8099(2) 0.00894(19) 0.6663(2) 0.0281(7) Uani 1 1 d .

loop_
_atom_site_aniso_label
_atom_site_aniso_U_11
_atom_site_aniso_U_22
_atom_site_aniso_U_33
_atom_site_aniso_U_23
_atom_site_aniso_U_13
_atom_site_aniso_U_12
Au1 0.0172(2) 0.0239(3) 0.0187(2) -0.0017(2) 0.00040(18) 0.0015(2)
Au2 0.0163(2) 0.0227(3) 0.0205(3) 0.0029(2) -0.00142(18) -0.0020(2)
N5 0.011(5) 0.026(6) 0.028(6) -0.005(5) -0.004(4) -0.010(4)
C35 0.011(6) 0.034(7) 0.015(6) 0.012(6) 0.003(5) -0.001(5)
C26 0.022(7) 0.031(8) 0.040(8) 0.001(7) -0.004(6) -0.007(6)
C20 0.011(6) 0.022(7) 0.021(6) -0.011(5) -0.007(5) 0.006(5)
N4 0.022(5) 0.022(6) 0.013(5) -0.004(4) -0.007(4) 0.004(4)
C25 0.012(6) 0.031(7) 0.021(6) -0.009(6) 0.002(5) 0.003(5)
N3 0.012(5) 0.019(5) 0.021(5) -0.002(4) -0.005(4) 0.005(4)
N1 0.007(5) 0.025(6) 0.011(5) 0.003(4) -0.002(4) 0.000(4)
N6 0.010(5) 0.026(6) 0.019(5) 0.011(4) -0.002(4) 0.005(4)
C50 0.019(7) 0.039(8) 0.016(6) -0.004(6) 0.003(5) 0.004(6)
C4 0.010(6) 0.027(7) 0.019(6) -0.004(5) -0.001(5) 0.003(5)
N2 0.015(5) 0.024(6) 0.026(6) 0.002(5) 0.004(4) 0.002(4)
C2 0.006(6) 0.014(6) 0.027(7) 0.004(5) 0.003(5) 0.001(5)
C27 0.053(11) 0.061(12) 0.068(12) 0.014(10) 0.009(9) -0.003(9)
C36 0.018(7) 0.031(8) 0.025(7) 0.010(6) -0.002(5) -0.002(6)
C44 0.016(7) 0.036(8) 0.038(8) -0.008(7) 0.005(6) -0.010(6)
C29 0.021(7) 0.036(8) 0.031(7) 0.008(6) 0.006(6) 0.001(6)
C23 0.009(6) 0.045(9) 0.032(7) -0.010(7) -0.008(5) -0.001(6)
C40 0.022(7) 0.035(8) 0.018(6) 0.013(6) -0.004(5) -0.002(6)
C30 0.024(7) 0.031(7) 0.022(7) 0.014(6) 0.002(5) 0.008(6)
C24 0.025(7) 0.032(8) 0.022(7) 0.006(6) -0.001(5) -0.001(6)
C22 0.032(8) 0.030(8) 0.030(7) -0.015(6) -0.006(6) -0.004(6)
C41 0.026(7) 0.028(8) 0.029(7) -0.005(6) 0.002(6) -0.001(6)
C42 0.046(9) 0.043(9) 0.030(8) 0.000(7) -0.010(7) -0.008(7)
C3 0.015(6) 0.023(7) 0.014(6) -0.012(5) 0.003(5) -0.006(5)
C39 0.016(7) 0.045(9) 0.026(7) 0.006(6) -0.003(5) 0.002(6)
C37 0.028(7) 0.019(7) 0.030(7) 0.001(6) -0.007(6) -0.013(6)
C1 0.022(7) 0.011(6) 0.032(7) 0.010(5) -0.003(5) -0.002(5)
C21 0.016(6) 0.024(7) 0.025(7) 0.003(5) -0.003(5) -0.005(5)
C46 0.034(9) 0.060(11) 0.050(10) -0.015(8) -0.007(7) 0.000(8)
C43 0.064(12) 0.047(10) 0.059(11) -0.003(9) -0.021(9) 0.006(9)
C51 0.023(7) 0.025(7) 0.012(6) -0.007(5) 0.007(5) 0.001(6)
C45 0.054(11) 0.052(11) 0.063(11) -0.009(9) -0.006(9) 0.005(9)
C38 0.015(7) 0.054(10) 0.042(9) 0.011(8) 0.003(6) 0.000(7)
C28 0.095(15) 0.030(9) 0.071(12) 0.003(9) -0.018(11) 0.010(9)
C31 0.051(10) 0.039(9) 0.041(9) -0.002(7) 0.021(7) -0.008(8)
Cl1 0.0284(17) 0.0346(19) 0.0253(16) -0.0019(14) 0.0049(13) 0.0059(15)
Cl2 0.0288(17) 0.0245(17) 0.0306(17) 0.0052(14) -0.0050(13) -0.0015(14)

loop_
_atom_type_symbol
_atom_type_description
_atom_type_scat_dispersion_real
_atom_type_scat_dispersion_imag
_atom_type_scat_source
H H 0.0000 0.0000 'International Tables Vol C Tables 4.2.6.8 and 6.1.1.4'
C C 0.0033 0.0016 'International Tables Vol C Tables 4.2.6.8 and 6.1.1.4'
N N 0.0061 0.0033 'International Tables Vol C Tables 4.2.6.8 and 6.1.1.4'
Au Au -2.0133 8.8022 'International Tables Vol C Tables 4.2.6.8 and 6.1.1.4'
Cl Cl 0.1484 0.1585 'International Tables Vol C Tables 4.2.6.8 and 6.1.1.4'

loop_
_geom_angle_atom_site_label_1
_geom_angle_atom_site_label_2
_geom_angle_atom_site_label_3
_geom_angle
C1 Au1 Cl1 177.6(3)
C3 Au2 Cl2 175.7(3)
N4 N5 N6 103.2(9)
C36 C35 C40 124.2(11)
C36 C35 N6 117.9(10)
C40 C35 N6 117.6(11)
C21 C26 C28 115.9(12)
C21 C26 C27 110.7(12)
C28 C26 C27 110.1(13)
C21 C20 C25 124.9(10)
C21 C20 N3 118.3(10)
C25 C20 N3 116.8(10)
N5 N4 C4 112.6(10)
N5 N4 C51 118.8(9)
C4 N4 C51 128.5(10)
C20 C25 C24 116.0(11)
C20 C25 C29 123.1(10)
C24 C25 C29 120.9(11)
N2 N3 C1 115.2(9)
N2 N3 C20 116.5(9)
C1 N3 C20 128.1(10)
N2 N1 C2 110.5(9)
N2 N1 C50 118.4(9)
C2 N1 C50 130.9(9)
N5 N6 C3 114.7(9)
N5 N6 C35 114.5(9)
C3 N6 C35 129.3(9)
N4 C4 C3 105.5(10)
N4 C4 C2 125.2(10)
C3 C4 C2 128.5(10)
N1 N2 N3 103.8(8)
N1 C2 C1 109.2(10)
N1 C2 C4 125.4(10)
C1 C2 C4 124.7(10)
C35 C36 C37 116.1(11)
C35 C36 C41 123.5(11)
C37 C36 C41 120.3(11)
C40 C44 C45 112.6(11)
C40 C44 C46 110.8(11)
C45 C44 C46 110.6(12)
C31 C29 C25 112.1(10)
C31 C29 C30 109.0(11)
C25 C29 C30 112.6(11)
C24 C23 C22 120.7(11)
C39 C40 C35 116.2(12)
C39 C40 C44 120.8(12)
C35 C40 C44 123.0(11)
C23 C24 C25 121.0(12)
C23 C22 C21 120.8(12)
C43 C41 C36 109.7(11)
C43 C41 C42 109.4(11)
C36 C41 C42 114.0(11)
N6 C3 C4 103.8(10)
N6 C3 Au2 131.2(8)
C4 C3 Au2 124.9(8)
C40 C39 C38 121.4(13)
C38 C37 C36 121.6(12)
N3 C1 C2 101.2(10)
N3 C1 Au1 128.4(9)
C2 C1 Au1 130.4(9)
C20 C21 C22 116.3(11)
C20 C21 C26 124.6(11)
C22 C21 C26 119.1(11)
C37 C38 C39 120.3(12)

loop_
_geom_bond_atom_site_label_1
_geom_bond_atom_site_label_2
_geom_bond_distance
Au1 C1 1.958(12)
Au1 Cl1 2.284(3)
Au2 C3 1.981(12)
Au2 Cl2 2.287(3)
N5 N4 1.320(12)
N5 N6 1.340(13)
C35 C36 1.398(17)
C35 C40 1.400(17)
C35 N6 1.440(14)
C26 C21 1.460(17)
C26 C28 1.488(19)
C26 C27 1.54(2)
C20 C21 1.382(16)
C20 C25 1.398(16)
C20 N3 1.453(13)
N4 C4 1.380(14)
N4 C51 1.447(14)
C25 C24 1.405(16)
C25 C29 1.536(17)
N3 N2 1.329(13)
N3 C1 1.358(14)
N1 N2 1.326(12)
N1 C2 1.348(13)
N1 C50 1.468(14)
N6 C3 1.350(14)
C4 C3 1.392(16)
C4 C2 1.465(15)
C2 C1 1.383(16)
C36 C37 1.416(17)
C36 C41 1.508(17)
C44 C40 1.485(17)
C44 C45 1.50(2)
C44 C46 1.515(19)
C29 C31 1.518(18)
C29 C30 1.539(16)
C23 C24 1.382(18)
C23 C22 1.384(18)
C40 C39 1.389(17)
C22 C21 1.409(16)
C41 C43 1.494(19)
C41 C42 1.533(17)
C39 C38 1.404(19)
C37 C38 1.351(18)
